data_9005929
loop_
_publ_author_name
'Ghose, S.'
'Ito, Y.'
'Hatch, D. M.'

_publ_section_title
;
 Paraelectric-antiferroelectric phase transition in titanite, CaTiSiO5
 I. A high temperature X-ray diffraction study of the order parameter
 and transition mechanism
 Sample: T = 700 K
;
_journal_name_full 'Physics and Chemistry of Minerals'
_journal_page_first 591
_journal_page_last 603
_journal_volume 17
_journal_year 1991
_chemical_formula_sum 'Ca O5 Si Ti'
_chemical_name_mineral Titanite
_space_group_IT_number 15
_symmetry_space_group_name_Hall '-A 2ya'
_symmetry_space_group_name_H-M 'A 1 2/a 1'
_cell_angle_alpha 90
_cell_angle_beta 113.699
_cell_angle_gamma 90
_cell_length_a 7.0726
_cell_length_b 8.7558
_cell_length_c 6.5859
_cell_formula_units_Z 4
_cell_volume 373.447
_database_code_amcsd 0007511
_diffrn_ambient_temperature 700
_exptl_crystal_density_diffrn 3.487
_cod_original_formula_sum 'Ca Ti Si O5'
_cod_database_code 9005929

loop_
_space_group_symop_operation_xyz
x,y,z
x,1/2+y,1/2+z
1/2+x,-y,z
1/2+x,1/2-y,1/2+z
1/2-x,y,-z
1/2-x,1/2+y,1/2-z
-x,-y,-z
-x,1/2-y,1/2-z

loop_
_atom_site_aniso_label
_atom_site_aniso_U_11
_atom_site_aniso_U_22
_atom_site_aniso_U_33
_atom_site_aniso_U_12
_atom_site_aniso_U_13
_atom_site_aniso_U_23
Ca 0.04198 0.01600 0.02192 0.00000 0.00231 0.00000
Ti 0.02055 0.01569 0.01369 0.00169 0.00487 -0.00179
Si 0.01141 0.00854 0.00739 0.00000 0.00245 0.00000
O1 0.01196 0.01550 0.02555 0.00000 0.00780 0.00000
O2A 0.02171 0.01957 0.01468 0.00356 0.00473 0.00185
O3A 0.02080 0.01324 0.01876 0.00259 0.00999 0.00217

loop_
_atom_site_label
_atom_site_fract_x
_atom_site_fract_y
_atom_site_fract_z
Ca 0.25000 0.66920 0.50000
Ti 0.50000 0.50000 0.00000
Si 0.75000 0.68190 0.50000
O1 0.75000 0.56990 0.00000
O2A 0.90990 0.56770 0.68270
O3A 0.38250 0.70900 0.89730

loop_
_cod_related_entry_id
_cod_related_entry_database
_cod_related_entry_code
1 AMCSD 0007511
